data_1550956
loop_
_publ_author_name
'Brewster II, James T.'
'Root, Harrison Duane'
'Mangel, Daniel'
'Zafar, Hadiqa'
'Samia, Adam'
'Sedgwick, Adam C.'
'Lynch, Vincent'
'Sessler, Jonathan L.'

_publ_section_title
;
 UO22+-Mediated Ring Contraction of Pyrihexaphyrin: Synthesis of a
 Contracted Expanded Porphyrin-Uranyl Complex
;
_journal_name_full 'Chemical Science'
_journal_paper_doi 10.1039/C9SC01593K
_journal_year 2019
_chemical_formula_moiety 'C32 H62 Cl2 O2 P6 Ru2 S2, C H2 Cl2'
_chemical_formula_sum 'C33 H64 Cl4 O2 P6 Ru2 S2'
_chemical_formula_weight 1086.72
_chemical_name_systematic
; 
 ? 
;
_space_group_IT_number 2
_symmetry_cell_setting triclinic
_symmetry_space_group_name_Hall '-P 1'
_symmetry_space_group_name_H-M 'P -1'
_atom_sites_solution_hydrogens geom
_atom_sites_solution_primary direct
_atom_sites_solution_secondary difmap
_audit_creation_method SHELXL-97
_audit_update_record
;
2019-01-24 deposited with the CCDC.    2019-04-30 downloaded from the CCDC.
;
_cell_angle_alpha 82.980(2)
_cell_angle_beta 76.463(2)
_cell_angle_gamma 73.318(2)
_cell_formula_units_Z 2
_cell_length_a 9.6931(5)
_cell_length_b 13.6493(8)
_cell_length_c 20.0677(12)
_cell_measurement_reflns_used 3763
_cell_measurement_temperature 173(2)
_cell_measurement_theta_max 24.70
_cell_measurement_theta_min 3.06
_cell_volume 2468.3(2)
_computing_structure_refinement 'SHELXL-97 (Sheldrick, 2008)'
_computing_structure_solution 'SHELXS-97 (Sheldrick, 2008)'
_diffrn_ambient_temperature 173(2)
_diffrn_measured_fraction_theta_full 0.981
_diffrn_measured_fraction_theta_max 0.981
_diffrn_measurement_device_type 'PHOTON100 CMOS detector'
_diffrn_measurement_method 'omega scan'
_diffrn_radiation_monochromator 'TRIUMPH curved crystal monochromator'
_diffrn_radiation_source 'fine-focus sealed tube'
_diffrn_radiation_type MoK\a
_diffrn_radiation_wavelength 0.71073
_diffrn_reflns_av_R_equivalents 0.0897
_diffrn_reflns_av_sigmaI/netI 0.1150
_diffrn_reflns_limit_h_max 11
_diffrn_reflns_limit_h_min -11
_diffrn_reflns_limit_k_max 16
_diffrn_reflns_limit_k_min -16
_diffrn_reflns_limit_l_max 24
_diffrn_reflns_limit_l_min -23
_diffrn_reflns_number 21819
_diffrn_reflns_theta_full 25.30
_diffrn_reflns_theta_max 25.30
_diffrn_reflns_theta_min 3.06
_exptl_absorpt_coefficient_mu 1.134
_exptl_absorpt_correction_T_max 0.7452
_exptl_absorpt_correction_T_min 0.6131
_exptl_absorpt_correction_type multi-scan
_exptl_absorpt_process_details 'SADABS (Bruker, 2012)'
_exptl_crystal_density_diffrn 1.462
_exptl_crystal_density_method 'not measured'
_exptl_crystal_description needle
_exptl_crystal_F_000 1112
_exptl_crystal_size_max 0.23
_exptl_crystal_size_mid 0.09
_exptl_crystal_size_min 0.05
_refine_diff_density_max 0.679
_refine_diff_density_min -0.641
_refine_diff_density_rms 0.118
_refine_ls_extinction_method none
_refine_ls_goodness_of_fit_ref 1.004
_refine_ls_hydrogen_treatment constr
_refine_ls_matrix_type full
_refine_ls_number_parameters 488
_refine_ls_number_reflns 8837
_refine_ls_number_restraints 85
_refine_ls_restrained_S_all 1.004
_refine_ls_R_factor_all 0.1082
_refine_ls_R_factor_gt 0.0464
_refine_ls_shift/su_max 0.001
_refine_ls_shift/su_mean 0.000
_refine_ls_structure_factor_coef Fsqd
_refine_ls_weighting_details 'calc w=1/[\s^2^(Fo^2^)+(0.0134P)^2^+0.0000P] where P=(Fo^2^+2Fc^2^)/3'
_refine_ls_weighting_scheme calc
_refine_ls_wR_factor_gt 0.0595
_refine_ls_wR_factor_ref 0.0703
_reflns_number_gt 5462
_reflns_number_total 8837
_reflns_threshold_expression >2sigma(I)
_cod_data_source_file c9sc01593k2.cif
_cod_data_source_block 1
_cod_depositor_comments
;
The following automatic conversions were performed:

'_symmetry_cell_setting' value 'Triclinic' changed to 'triclinic'
according to
/home/data/users/saulius/crontab/automatic-downloads/rss-feeds/RSC/lib/dictionaries/cif_core.dic
dictionary named 'cif_core.dic' version 2.4.2 from 2011-04-26.

Automatic conversion script
Id: cif_fix_values 4973 2017-02-22 13:04:09Z antanas 
;
_cod_original_sg_symbol_Hall '-P 1   '
_cod_original_sg_symbol_H-M 'P-1   '
_cod_database_code 1550956

loop_
_symmetry_equiv_pos_as_xyz
'x, y, z'
'-x, -y, -z'

loop_
_atom_site_label
_atom_site_type_symbol
_atom_site_fract_x
_atom_site_fract_y
_atom_site_fract_z
_atom_site_U_iso_or_equiv
_atom_site_adp_type
_atom_site_occupancy
_atom_site_symmetry_multiplicity
_atom_site_calc_flag
_atom_site_refinement_flags
_atom_site_disorder_assembly
_atom_site_disorder_group
C1A C 0.9358(5) 0.5418(3) 0.5069(3) 0.0201(12) Uani 1 1 d . . .
C2A C 0.8756(5) 0.5940(4) 0.5653(3) 0.0292(14) Uani 1 1 d . . .
H2A H 0.9161 0.5777 0.6053 0.035 Uiso 1 1 calc R . .
C3A C 0.7481(5) 0.6743(4) 0.5608(3) 0.0286(14) Uani 1 1 d . . .
H3A H 0.6952 0.7170 0.5975 0.034 Uiso 1 1 calc R . .
C4A C 0.7070(5) 0.6855(3) 0.4985(3) 0.0223(12) Uani 1 1 d . . .
C5A C 0.5846(5) 0.7604(3) 0.4757(3) 0.0234(12) Uani 1 1 d . . .
H5A H 0.5249 0.8105 0.5070 0.028 Uiso 1 1 calc R . .
C6A C 0.5478(5) 0.7657(3) 0.4150(3) 0.0216(12) Uani 1 1 d . . .
H6A H 0.6092 0.7134 0.3858 0.026 Uiso 1 1 calc R . .
C7A C 0.5679(6) 1.0596(4) 0.3624(3) 0.0367(15) Uani 1 1 d . . .
H7A1 H 0.5886 1.0368 0.4081 0.055 Uiso 1 1 calc R . .
H7A2 H 0.4724 1.1109 0.3667 0.055 Uiso 1 1 calc R . .
H7A3 H 0.6452 1.0899 0.3352 0.055 Uiso 1 1 calc R . .
C8A C 0.5670(5) 1.0000(4) 0.2315(2) 0.0287(13) Uani 1 1 d . . .
H8A1 H 0.6522 1.0279 0.2145 0.043 Uiso 1 1 calc R . .
H8A2 H 0.4764 1.0542 0.2290 0.043 Uiso 1 1 calc R . .
H8A3 H 0.5743 0.9443 0.2032 0.043 Uiso 1 1 calc R . .
C9A C 0.7513(5) 0.8712(4) 0.3114(3) 0.0339(14) Uani 1 1 d . . .
H9A1 H 0.8193 0.9099 0.2852 0.051 Uiso 1 1 calc R . .
H9A2 H 0.7626 0.8102 0.2874 0.051 Uiso 1 1 calc R . .
H9A3 H 0.7734 0.8504 0.3571 0.051 Uiso 1 1 calc R . .
C10A C 0.0020(5) 0.9981(4) 0.3720(3) 0.0436(17) Uani 1 1 d . . .
H10A H -0.0651 1.0540 0.3503 0.065 Uiso 1 1 calc R . .
H10B H -0.0065 1.0132 0.4195 0.065 Uiso 1 1 calc R . .
H10C H -0.0239 0.9339 0.3716 0.065 Uiso 1 1 calc R . .
C11A C 0.1781(6) 0.9685(4) 0.2388(3) 0.0418(17) Uani 1 1 d . . .
H11A H 0.0947 1.0216 0.2259 0.063 Uiso 1 1 calc R . .
H11B H 0.1635 0.9008 0.2370 0.063 Uiso 1 1 calc R . .
H11C H 0.2694 0.9738 0.2067 0.063 Uiso 1 1 calc R . .
C12A C 0.1857(5) 1.1203(3) 0.3214(3) 0.0312(14) Uani 1 1 d . . .
H12A H 0.2764 1.1312 0.2916 0.047 Uiso 1 1 calc R . .
H12B H 0.1777 1.1402 0.3678 0.047 Uiso 1 1 calc R . .
H12C H 0.1006 1.1620 0.3032 0.047 Uiso 1 1 calc R . .
C13A C 0.1045(7) 0.7797(5) 0.4969(3) 0.072(2) Uani 1 1 d . . .
H13A H 0.0595 0.7229 0.5123 0.108 Uiso 1 1 calc R . .
H13B H 0.0287 0.8418 0.4876 0.108 Uiso 1 1 calc R . .
H13C H 0.1500 0.7917 0.5329 0.108 Uiso 1 1 calc R . .
C14A C 0.3492(6) 0.6220(4) 0.4432(3) 0.0527(18) Uani 1 1 d . . .
H14A H 0.3888 0.6250 0.4834 0.079 Uiso 1 1 calc R . .
H14B H 0.4307 0.5975 0.4046 0.079 Uiso 1 1 calc R . .
H14C H 0.2862 0.5750 0.4541 0.079 Uiso 1 1 calc R . .
C15A C 0.1448(6) 0.7141(4) 0.3633(3) 0.058(2) Uani 1 1 d . . .
H15A H 0.1031 0.6578 0.3852 0.087 Uiso 1 1 calc R . .
H15B H 0.2134 0.6926 0.3201 0.087 Uiso 1 1 calc R . .
H15C H 0.0652 0.7736 0.3539 0.087 Uiso 1 1 calc R . .
C16A C 0.3192(5) 0.9441(3) 0.4477(3) 0.0201(12) Uani 1 1 d . . .
C1B C 0.4866(5) 0.9504(3) 1.0026(3) 0.0211(12) Uani 1 1 d . . .
C2B C 0.5185(5) 0.8688(3) 1.0480(3) 0.0251(13) Uani 1 1 d . . .
H2B H 0.5630 0.8700 1.0852 0.030 Uiso 1 1 calc R . .
C3B C 0.4796(5) 0.7823(4) 1.0349(3) 0.0304(14) Uani 1 1 d . . .
H3B H 0.4961 0.7198 1.0623 0.037 Uiso 1 1 calc R . .
C4B C 0.4161(5) 0.7963(3) 0.9794(3) 0.0221(12) Uani 1 1 d . . .
C5B C 0.3585(5) 0.7251(3) 0.9525(3) 0.0245(13) Uani 1 1 d . . .
H5B H 0.3657 0.6597 0.9761 0.029 Uiso 1 1 calc R . .
C6B C 0.2960(5) 0.7437(3) 0.8974(3) 0.0242(13) Uani 1 1 d . . .
H6B H 0.2939 0.8092 0.8746 0.029 Uiso 1 1 calc R . .
C7B C -0.0799(6) 0.6986(4) 1.0037(3) 0.0403(15) Uani 1 1 d . . .
H7B1 H 0.0018 0.6828 1.0277 0.060 Uiso 1 1 calc R . .
H7B2 H -0.1086 0.6359 1.0018 0.060 Uiso 1 1 calc R . .
H7B3 H -0.1640 0.7493 1.0285 0.060 Uiso 1 1 calc R . .
C8B C -0.1896(5) 0.7783(4) 0.8835(3) 0.0461(17) Uani 1 1 d . . .
H8B1 H -0.2623 0.8374 0.9057 0.069 Uiso 1 1 calc R . .
H8B2 H -0.2300 0.7188 0.8928 0.069 Uiso 1 1 calc R . .
H8B3 H -0.1663 0.7940 0.8338 0.069 Uiso 1 1 calc R . .
C9B C -0.0233(5) 0.8796(3) 0.9309(3) 0.0338(14) Uani 1 1 d . . .
H9B1 H -0.1209 0.9157 0.9559 0.051 Uiso 1 1 calc R . .
H9B2 H 0.0003 0.9163 0.8864 0.051 Uiso 1 1 calc R . .
H9B3 H 0.0505 0.8767 0.9577 0.051 Uiso 1 1 calc R . .
C10B C 0.2042(6) 0.4153(4) 0.7976(4) 0.068(2) Uani 1 1 d . . .
H10D H 0.1485 0.3760 0.7821 0.102 Uiso 1 1 calc R . .
H10E H 0.2264 0.3857 0.8421 0.102 Uiso 1 1 calc R . .
H10F H 0.2964 0.4126 0.7640 0.102 Uiso 1 1 calc R . .
C11B C 0.0440(8) 0.5831(5) 0.7241(3) 0.083(3) Uani 1 1 d . . .
H11D H 0.0108 0.5284 0.7108 0.125 Uiso 1 1 calc R . .
H11E H 0.1290 0.5939 0.6895 0.125 Uiso 1 1 calc R . .
H11F H -0.0360 0.6465 0.7276 0.125 Uiso 1 1 calc R . .
C12B C -0.0731(6) 0.5206(4) 0.8574(4) 0.071(2) Uani 1 1 d . . .
H12D H -0.1561 0.5814 0.8553 0.107 Uiso 1 1 calc R . .
H12E H -0.0628 0.5034 0.9052 0.107 Uiso 1 1 calc R . .
H12F H -0.0910 0.4629 0.8393 0.107 Uiso 1 1 calc R . .
C13B C 0.5619(6) 0.4825(4) 0.8138(4) 0.070(2) Uani 1 1 d . . .
H13D H 0.6574 0.4683 0.7816 0.105 Uiso 1 1 calc R . .
H13E H 0.5193 0.4247 0.8171 0.105 Uiso 1 1 calc R . .
H13F H 0.5755 0.4925 0.8592 0.105 Uiso 1 1 calc R . .
C14B C 0.5485(5) 0.6895(4) 0.7695(3) 0.0377(15) Uani 1 1 d . . .
H14D H 0.5652 0.7024 0.8136 0.057 Uiso 1 1 calc R . .
H14E H 0.4956 0.7538 0.7487 0.057 Uiso 1 1 calc R . .
H14F H 0.6433 0.6619 0.7388 0.057 Uiso 1 1 calc R . .
C15B C 0.4522(7) 0.5724(5) 0.6945(3) 0.075(2) Uani 1 1 d . . .
H15D H 0.5561 0.5504 0.6714 0.113 Uiso 1 1 calc R . .
H15E H 0.4028 0.6350 0.6707 0.113 Uiso 1 1 calc R . .
H15F H 0.4047 0.5183 0.6937 0.113 Uiso 1 1 calc R . .
C16B C 0.2376(6) 0.5556(4) 0.9207(3) 0.0305(14) Uani 1 1 d . . .
Cl1A Cl 0.46814(14) 0.76495(9) 0.27042(7) 0.0352(4) Uani 1 1 d . . .
Cl1B Cl 0.16010(14) 0.79244(9) 0.76207(7) 0.0309(3) Uani 1 1 d . . .
O1A O 0.2779(4) 0.9942(3) 0.4930(2) 0.0394(10) Uani 1 1 d . . .
O1B O 0.2619(4) 0.4935(3) 0.9642(2) 0.0456(11) Uani 1 1 d . . .
P1A P 0.56351(14) 0.95102(10) 0.31997(7) 0.0208(3) Uani 1 1 d . . .
P2A P 0.19023(14) 0.98574(10) 0.32482(7) 0.0238(3) Uani 1 1 d . . .
P3A P 0.24231(16) 0.74839(11) 0.42031(8) 0.0333(4) Uani 1 1 d . . .
P1B P -0.02271(15) 0.74993(10) 0.91724(8) 0.0265(3) Uani 1 1 d . . .
P2B P 0.09599(16) 0.54712(10) 0.80595(9) 0.0336(4) Uani 1 1 d . . .
P3B P 0.43922(15) 0.59739(10) 0.78355(8) 0.0332(4) Uani 1 1 d . . .
Ru1A Ru 0.38107(4) 0.86696(3) 0.37275(2) 0.01820(11) Uani 1 1 d . . .
Ru1B Ru 0.20250(4) 0.65443(3) 0.85283(2) 0.02089(12) Uani 1 1 d . . .
S1A S 0.82986(14) 0.59284(9) 0.44568(7) 0.0259(3) Uani 1 1 d . . .
S1B S 0.40364(14) 0.91945(9) 0.94279(7) 0.0242(3) Uani 1 1 d . . .
C17 C 0.0982(19) 0.8350(17) 0.1076(10) 0.071(3) Uani 0.927(3) 1 d PDU A 1
H17A H 0.1469 0.8878 0.1120 0.085 Uiso 0.927(3) 1 calc PR A 1
H17B H 0.1327 0.8132 0.0599 0.085 Uiso 0.927(3) 1 calc PR A 1
Cl2 Cl -0.08725(18) 0.88826(13) 0.12215(10) 0.0569(6) Uani 0.927(3) 1 d PDU A 1
Cl3 Cl 0.1521(3) 0.73042(19) 0.16310(16) 0.0839(9) Uani 0.927(3) 1 d PDU A 1
C17' C 0.195(6) 0.741(9) 0.160(4) 0.078(7) Uani 0.073(3) 1 d PDU A 2
H17C H 0.2397 0.6798 0.1325 0.093 Uiso 0.073(3) 1 calc PR A 2
H17D H 0.2759 0.7624 0.1709 0.093 Uiso 0.073(3) 1 calc PR A 2
Cl2' Cl 0.098(7) 0.838(6) 0.112(3) 0.071(6) Uani 0.073(3) 1 d PDU A 2
Cl3' Cl 0.089(3) 0.7058(19) 0.2361(17) 0.084(6) Uani 0.073(3) 1 d PDU A 2

loop_
_atom_site_aniso_label
_atom_site_aniso_U_11
_atom_site_aniso_U_22
_atom_site_aniso_U_33
_atom_site_aniso_U_23
_atom_site_aniso_U_13
_atom_site_aniso_U_12
C1A 0.017(3) 0.022(3) 0.022(3) 0.008(2) -0.010(3) -0.007(2)
C2A 0.030(3) 0.031(3) 0.029(4) 0.004(3) -0.020(3) -0.004(3)
C3A 0.028(3) 0.028(3) 0.026(4) -0.002(3) -0.010(3) 0.002(3)
C4A 0.016(3) 0.021(3) 0.030(3) 0.002(2) -0.007(3) -0.005(2)
C5A 0.017(3) 0.021(3) 0.028(4) 0.002(2) -0.006(3) 0.001(2)
C6A 0.021(3) 0.019(3) 0.024(3) 0.001(2) -0.002(3) -0.007(2)
C7A 0.041(4) 0.037(3) 0.038(4) 0.001(3) -0.012(3) -0.017(3)
C8A 0.028(3) 0.037(3) 0.018(3) 0.003(3) 0.000(3) -0.008(3)
C9A 0.014(3) 0.044(3) 0.040(4) 0.010(3) -0.001(3) -0.011(3)
C10A 0.021(3) 0.042(4) 0.063(5) 0.003(3) -0.012(3) -0.002(3)
C11A 0.046(4) 0.038(3) 0.043(4) -0.005(3) -0.025(3) 0.000(3)
C12A 0.021(3) 0.026(3) 0.044(4) -0.003(3) -0.011(3) 0.001(2)
C13A 0.072(5) 0.060(5) 0.072(6) -0.004(4) 0.030(4) -0.036(4)
C14A 0.047(4) 0.026(3) 0.084(6) 0.011(3) -0.010(4) -0.018(3)
C15A 0.046(4) 0.050(4) 0.090(6) 0.003(4) -0.022(4) -0.027(3)
C16A 0.018(3) 0.017(3) 0.026(4) 0.011(2) -0.011(3) -0.006(2)
C1B 0.017(3) 0.027(3) 0.019(3) -0.008(3) -0.003(2) -0.004(2)
C2B 0.032(3) 0.026(3) 0.025(3) -0.004(3) -0.015(3) -0.011(3)
C3B 0.038(4) 0.024(3) 0.034(4) 0.004(3) -0.017(3) -0.010(3)
C4B 0.017(3) 0.022(3) 0.027(3) -0.002(2) -0.007(3) -0.004(2)
C5B 0.028(3) 0.015(3) 0.031(4) 0.000(2) -0.005(3) -0.008(2)
C6B 0.020(3) 0.017(3) 0.033(4) -0.001(2) -0.002(3) -0.004(2)
C7B 0.043(4) 0.039(3) 0.034(4) 0.005(3) 0.000(3) -0.012(3)
C8B 0.024(3) 0.052(4) 0.059(5) -0.012(3) -0.007(3) -0.001(3)
C9B 0.036(3) 0.029(3) 0.030(4) -0.006(3) -0.003(3) 0.001(3)
C10B 0.046(4) 0.030(4) 0.134(7) -0.032(4) -0.019(5) -0.007(3)
C11B 0.137(7) 0.085(5) 0.063(6) -0.004(4) -0.063(6) -0.051(5)
C12B 0.055(5) 0.052(4) 0.119(7) -0.023(4) -0.011(5) -0.031(4)
C13B 0.023(4) 0.041(4) 0.130(7) 0.007(4) -0.001(4) 0.000(3)
C14B 0.021(3) 0.047(4) 0.043(4) -0.001(3) 0.001(3) -0.013(3)
C15B 0.066(5) 0.105(6) 0.063(5) -0.049(5) 0.017(4) -0.040(4)
C16B 0.030(3) 0.028(3) 0.039(4) -0.004(3) -0.015(3) -0.009(3)
Cl1A 0.0360(9) 0.0323(8) 0.0374(10) -0.0112(7) -0.0109(8) -0.0032(6)
Cl1B 0.0302(8) 0.0312(7) 0.0302(9) 0.0051(6) -0.0101(7) -0.0063(6)
O1A 0.035(2) 0.049(3) 0.030(3) -0.009(2) -0.005(2) -0.003(2)
O1B 0.055(3) 0.038(2) 0.051(3) 0.017(2) -0.026(2) -0.020(2)
P1A 0.0164(7) 0.0269(7) 0.0190(8) 0.0004(6) -0.0038(6) -0.0065(6)
P2A 0.0186(8) 0.0258(8) 0.0276(9) -0.0015(7) -0.0101(7) -0.0026(6)
P3A 0.0276(9) 0.0293(8) 0.0416(11) 0.0044(7) -0.0025(8) -0.0120(7)
P1B 0.0221(8) 0.0274(8) 0.0291(9) -0.0037(7) -0.0036(7) -0.0059(6)
P2B 0.0330(9) 0.0264(8) 0.0474(11) -0.0095(7) -0.0183(8) -0.0065(7)
P3B 0.0233(8) 0.0280(8) 0.0450(11) -0.0075(7) -0.0022(8) -0.0036(7)
Ru1A 0.0145(2) 0.0190(2) 0.0205(3) 0.00026(19) -0.0051(2) -0.00298(18)
Ru1B 0.0197(2) 0.0181(2) 0.0266(3) -0.0016(2) -0.0083(2) -0.00493(19)
S1A 0.0236(8) 0.0281(7) 0.0242(9) 0.0030(6) -0.0114(7) -0.0009(6)
S1B 0.0279(8) 0.0240(7) 0.0247(9) -0.0024(6) -0.0122(7) -0.0074(6)
C17 0.069(5) 0.066(5) 0.082(6) -0.009(5) -0.037(5) -0.006(4)
Cl2 0.0414(11) 0.0628(12) 0.0581(14) -0.0154(10) -0.0005(10) -0.0039(9)
Cl3 0.1010(18) 0.0477(12) 0.114(2) 0.0215(12) -0.0570(18) -0.0196(13)
C17' 0.085(11) 0.059(11) 0.094(11) -0.003(11) -0.038(11) -0.010(11)
Cl2' 0.073(9) 0.060(9) 0.087(9) -0.007(9) -0.035(9) -0.012(9)
Cl3' 0.085(10) 0.060(9) 0.109(10) -0.011(9) -0.029(9) -0.014(8)

loop_
_atom_type_symbol
_atom_type_description
_atom_type_scat_dispersion_real
_atom_type_scat_dispersion_imag
_atom_type_scat_source
C C 0.0033 0.0016 'International Tables Vol C Tables 4.2.6.8 and 6.1.1.4'
H H 0.0000 0.0000 'International Tables Vol C Tables 4.2.6.8 and 6.1.1.4'
O O 0.0106 0.0060 'International Tables Vol C Tables 4.2.6.8 and 6.1.1.4'
P P 0.1023 0.0942 'International Tables Vol C Tables 4.2.6.8 and 6.1.1.4'
S S 0.1246 0.1234 'International Tables Vol C Tables 4.2.6.8 and 6.1.1.4'
Cl Cl 0.1484 0.1585 'International Tables Vol C Tables 4.2.6.8 and 6.1.1.4'
Ru Ru -1.2594 0.8363 'International Tables Vol C Tables 4.2.6.8 and 6.1.1.4'

loop_
_geom_angle_atom_site_label_1
_geom_angle_atom_site_label_2
_geom_angle_atom_site_label_3
_geom_angle
_geom_angle_site_symmetry_1
_geom_angle_site_symmetry_3
C2A C1A C1A 129.1(5) . 2_766
C2A C1A S1A 109.5(3) . .
C1A C1A S1A 121.4(5) 2_766 .
C1A C2A C3A 114.0(4) . .
C1A C2A H2A 123.0 . .
C3A C2A H2A 123.0 . .
C4A C3A C2A 114.2(5) . .
C4A C3A H3A 122.9 . .
C2A C3A H3A 122.9 . .
C3A C4A C5A 129.0(5) . .
C3A C4A S1A 109.0(3) . .
C5A C4A S1A 122.0(4) . .
C6A C5A C4A 126.2(5) . .
C6A C5A H5A 116.9 . .
C4A C5A H5A 116.9 . .
C5A C6A Ru1A 131.9(4) . .
C5A C6A H6A 114.1 . .
Ru1A C6A H6A 114.1 . .
P1A C7A H7A1 109.5 . .
P1A C7A H7A2 109.5 . .
H7A1 C7A H7A2 109.5 . .
P1A C7A H7A3 109.5 . .
H7A1 C7A H7A3 109.5 . .
H7A2 C7A H7A3 109.5 . .
P1A C8A H8A1 109.5 . .
P1A C8A H8A2 109.5 . .
H8A1 C8A H8A2 109.5 . .
P1A C8A H8A3 109.5 . .
H8A1 C8A H8A3 109.5 . .
H8A2 C8A H8A3 109.5 . .
P1A C9A H9A1 109.5 . .
P1A C9A H9A2 109.5 . .
H9A1 C9A H9A2 109.5 . .
P1A C9A H9A3 109.5 . .
H9A1 C9A H9A3 109.5 . .
H9A2 C9A H9A3 109.5 . .
P2A C10A H10A 109.5 . .
P2A C10A H10B 109.5 . .
H10A C10A H10B 109.5 . .
P2A C10A H10C 109.5 . .
H10A C10A H10C 109.5 . .
H10B C10A H10C 109.5 . .
P2A C11A H11A 109.5 . .
P2A C11A H11B 109.5 . .
H11A C11A H11B 109.5 . .
P2A C11A H11C 109.5 . .
H11A C11A H11C 109.5 . .
H11B C11A H11C 109.5 . .
P2A C12A H12A 109.5 . .
P2A C12A H12B 109.5 . .
H12A C12A H12B 109.5 . .
P2A C12A H12C 109.5 . .
H12A C12A H12C 109.5 . .
H12B C12A H12C 109.5 . .
P3A C13A H13A 109.5 . .
P3A C13A H13B 109.5 . .
H13A C13A H13B 109.5 . .
P3A C13A H13C 109.5 . .
H13A C13A H13C 109.5 . .
H13B C13A H13C 109.5 . .
P3A C14A H14A 109.5 . .
P3A C14A H14B 109.5 . .
H14A C14A H14B 109.5 . .
P3A C14A H14C 109.5 . .
H14A C14A H14C 109.5 . .
H14B C14A H14C 109.5 . .
P3A C15A H15A 109.5 . .
P3A C15A H15B 109.5 . .
H15A C15A H15B 109.5 . .
P3A C15A H15C 109.5 . .
H15A C15A H15C 109.5 . .
H15B C15A H15C 109.5 . .
O1A C16A Ru1A 177.7(4) . .
C2B C1B C1B 130.6(5) . 2_677
C2B C1B S1B 109.5(3) . .
C1B C1B S1B 119.8(5) 2_677 .
C1B C2B C3B 114.1(4) . .
C1B C2B H2B 123.0 . .
C3B C2B H2B 123.0 . .
C4B C3B C2B 113.9(5) . .
C4B C3B H3B 123.1 . .
C2B C3B H3B 123.1 . .
C3B C4B C5B 128.7(5) . .
C3B C4B S1B 109.9(3) . .
C5B C4B S1B 121.4(3) . .
C6B C5B C4B 126.0(4) . .
C6B C5B H5B 117.0 . .
C4B C5B H5B 117.0 . .
C5B C6B Ru1B 131.7(4) . .
C5B C6B H6B 114.1 . .
Ru1B C6B H6B 114.1 . .
P1B C7B H7B1 109.5 . .
P1B C7B H7B2 109.5 . .
H7B1 C7B H7B2 109.5 . .
P1B C7B H7B3 109.5 . .
H7B1 C7B H7B3 109.5 . .
H7B2 C7B H7B3 109.5 . .
P1B C8B H8B1 109.5 . .
P1B C8B H8B2 109.5 . .
H8B1 C8B H8B2 109.5 . .
P1B C8B H8B3 109.5 . .
H8B1 C8B H8B3 109.5 . .
H8B2 C8B H8B3 109.5 . .
P1B C9B H9B1 109.5 . .
P1B C9B H9B2 109.5 . .
H9B1 C9B H9B2 109.5 . .
P1B C9B H9B3 109.5 . .
H9B1 C9B H9B3 109.5 . .
H9B2 C9B H9B3 109.5 . .
P2B C10B H10D 109.5 . .
P2B C10B H10E 109.5 . .
H10D C10B H10E 109.5 . .
P2B C10B H10F 109.5 . .
H10D C10B H10F 109.5 . .
H10E C10B H10F 109.5 . .
P2B C11B H11D 109.5 . .
P2B C11B H11E 109.5 . .
H11D C11B H11E 109.5 . .
P2B C11B H11F 109.5 . .
H11D C11B H11F 109.5 . .
H11E C11B H11F 109.5 . .
P2B C12B H12D 109.5 . .
P2B C12B H12E 109.5 . .
H12D C12B H12E 109.5 . .
P2B C12B H12F 109.5 . .
H12D C12B H12F 109.5 . .
H12E C12B H12F 109.5 . .
P3B C13B H13D 109.5 . .
P3B C13B H13E 109.5 . .
H13D C13B H13E 109.5 . .
P3B C13B H13F 109.5 . .
H13D C13B H13F 109.5 . .
H13E C13B H13F 109.5 . .
P3B C14B H14D 109.5 . .
P3B C14B H14E 109.5 . .
H14D C14B H14E 109.5 . .
P3B C14B H14F 109.5 . .
H14D C14B H14F 109.5 . .
H14E C14B H14F 109.5 . .
P3B C15B H15D 109.5 . .
P3B C15B H15E 109.5 . .
H15D C15B H15E 109.5 . .
P3B C15B H15F 109.5 . .
H15D C15B H15F 109.5 . .
H15E C15B H15F 109.5 . .
O1B C16B Ru1B 178.8(4) . .
C7A P1A C9A 102.4(2) . .
C7A P1A C8A 103.3(2) . .
C9A P1A C8A 99.8(2) . .
C7A P1A Ru1A 116.58(19) . .
C9A P1A Ru1A 114.77(18) . .
C8A P1A Ru1A 117.55(16) . .
C11A P2A C12A 102.9(2) . .
C11A P2A C10A 102.2(2) . .
C12A P2A C10A 97.1(2) . .
C11A P2A Ru1A 118.03(17) . .
C12A P2A Ru1A 116.51(15) . .
C10A P2A Ru1A 116.94(19) . .
C13A P3A C14A 102.5(3) . .
C13A P3A C15A 103.6(3) . .
C14A P3A C15A 99.3(3) . .
C13A P3A Ru1A 118.0(2) . .
C14A P3A Ru1A 115.11(19) . .
C15A P3A Ru1A 115.8(2) . .
C7B P1B C8B 102.5(3) . .
C7B P1B C9B 102.8(2) . .
C8B P1B C9B 99.5(2) . .
C7B P1B Ru1B 116.06(18) . .
C8B P1B Ru1B 119.54(18) . .
C9B P1B Ru1B 113.87(18) . .
C11B P2B C10B 103.5(3) . .
C11B P2B C12B 100.2(3) . .
C10B P2B C12B 97.0(3) . .
C11B P2B Ru1B 120.0(2) . .
C10B P2B Ru1B 115.22(18) . .
C12B P2B Ru1B 117.3(2) . .
C13B P3B C14B 102.4(2) . .
C13B P3B C15B 102.8(3) . .
C14B P3B C15B 99.8(3) . .
C13B P3B Ru1B 117.3(2) . .
C14B P3B Ru1B 114.07(18) . .
C15B P3B Ru1B 117.9(2) . .
C16A Ru1A C6A 91.76(19) . .
C16A Ru1A P1A 93.51(15) . .
C6A Ru1A P1A 84.71(13) . .
C16A Ru1A P3A 94.92(16) . .
C6A Ru1A P3A 85.08(13) . .
P1A Ru1A P3A 166.94(5) . .
C16A Ru1A P2A 87.53(14) . .
C6A Ru1A P2A 179.06(12) . .
P1A Ru1A P2A 94.72(5) . .
P3A Ru1A P2A 95.59(5) . .
C16A Ru1A Cl1A 178.83(16) . .
C6A Ru1A Cl1A 88.22(14) . .
P1A Ru1A Cl1A 85.32(5) . .
P3A Ru1A Cl1A 86.24(5) . .
P2A Ru1A Cl1A 92.48(5) . .
C16B Ru1B C6B 88.9(2) . .
C16B Ru1B P3B 94.12(18) . .
C6B Ru1B P3B 85.59(13) . .
C16B Ru1B P1B 94.76(18) . .
C6B Ru1B P1B 84.27(13) . .
P3B Ru1B P1B 166.38(5) . .
C16B Ru1B P2B 88.62(15) . .
C6B Ru1B P2B 177.54(15) . .
P3B Ru1B P2B 94.93(5) . .
P1B Ru1B P2B 95.59(5) . .
C16B Ru1B Cl1B 177.81(14) . .
C6B Ru1B Cl1B 88.89(14) . .
P3B Ru1B Cl1B 85.43(5) . .
P1B Ru1B Cl1B 85.31(5) . .
P2B Ru1B Cl1B 93.55(5) . .
C4A S1A C1A 93.4(2) . .
C4B S1B C1B 92.7(2) . .
Cl2 C17 Cl3 113.8(10) . .
Cl2 C17 H17A 108.8 . .
Cl3 C17 H17A 108.8 . .
Cl2 C17 H17B 108.8 . .
Cl3 C17 H17B 108.8 . .
H17A C17 H17B 107.7 . .
Cl3' C17' Cl2' 114(2) . .
Cl3' C17' H17C 108.8 . .
Cl2' C17' H17C 108.8 . .
Cl3' C17' H17D 108.8 . .
Cl2' C17' H17D 108.8 . .
H17C C17' H17D 107.7 . .

loop_
_geom_bond_atom_site_label_1
_geom_bond_atom_site_label_2
_geom_bond_distance
_geom_bond_site_symmetry_2
C1A C2A 1.366(6) .
C1A C1A 1.424(8) 2_766
C1A S1A 1.738(4) .
C2A C3A 1.410(6) .
C2A H2A 0.9500 .
C3A C4A 1.376(6) .
C3A H3A 0.9500 .
C4A C5A 1.451(6) .
C4A S1A 1.737(5) .
C5A C6A 1.336(6) .
C5A H5A 0.9500 .
C6A Ru1A 2.077(4) .
C6A H6A 0.9500 .
C7A P1A 1.812(4) .
C7A H7A1 0.9800 .
C7A H7A2 0.9800 .
C7A H7A3 0.9800 .
C8A P1A 1.816(5) .
C8A H8A1 0.9800 .
C8A H8A2 0.9800 .
C8A H8A3 0.9800 .
C9A P1A 1.814(4) .
C9A H9A1 0.9800 .
C9A H9A2 0.9800 .
C9A H9A3 0.9800 .
C10A P2A 1.819(5) .
C10A H10A 0.9800 .
C10A H10B 0.9800 .
C10A H10C 0.9800 .
C11A P2A 1.806(5) .
C11A H11A 0.9800 .
C11A H11B 0.9800 .
C11A H11C 0.9800 .
C12A P2A 1.818(4) .
C12A H12A 0.9800 .
C12A H12B 0.9800 .
C12A H12C 0.9800 .
C13A P3A 1.790(6) .
C13A H13A 0.9800 .
C13A H13B 0.9800 .
C13A H13C 0.9800 .
C14A P3A 1.806(5) .
C14A H14A 0.9800 .
C14A H14B 0.9800 .
C14A H14C 0.9800 .
C15A P3A 1.819(5) .
C15A H15A 0.9800 .
C15A H15B 0.9800 .
C15A H15C 0.9800 .
C16A O1A 1.131(5) .
C16A Ru1A 1.826(5) .
C1B C2B 1.361(6) .
C1B C1B 1.436(9) 2_677
C1B S1B 1.743(4) .
C2B C3B 1.408(6) .
C2B H2B 0.9500 .
C3B C4B 1.363(6) .
C3B H3B 0.9500 .
C4B C5B 1.459(5) .
C4B S1B 1.733(5) .
C5B C6B 1.346(6) .
C5B H5B 0.9500 .
C6B Ru1B 2.094(4) .
C6B H6B 0.9500 .
C7B P1B 1.813(5) .
C7B H7B1 0.9800 .
C7B H7B2 0.9800 .
C7B H7B3 0.9800 .
C8B P1B 1.821(5) .
C8B H8B1 0.9800 .
C8B H8B2 0.9800 .
C8B H8B3 0.9800 .
C9B P1B 1.822(4) .
C9B H9B1 0.9800 .
C9B H9B2 0.9800 .
C9B H9B3 0.9800 .
C10B P2B 1.810(5) .
C10B H10D 0.9800 .
C10B H10E 0.9800 .
C10B H10F 0.9800 .
C11B P2B 1.800(6) .
C11B H11D 0.9800 .
C11B H11E 0.9800 .
C11B H11F 0.9800 .
C12B P2B 1.828(6) .
C12B H12D 0.9800 .
C12B H12E 0.9800 .
C12B H12F 0.9800 .
C13B P3B 1.810(5) .
C13B H13D 0.9800 .
C13B H13E 0.9800 .
C13B H13F 0.9800 .
C14B P3B 1.822(5) .
C14B H14D 0.9800 .
C14B H14E 0.9800 .
C14B H14F 0.9800 .
C15B P3B 1.828(6) .
C15B H15D 0.9800 .
C15B H15E 0.9800 .
C15B H15F 0.9800 .
C16B O1B 1.156(6) .
C16B Ru1B 1.816(6) .
Cl1A Ru1A 2.4659(13) .
Cl1B Ru1B 2.4702(14) .
P1A Ru1A 2.3572(14) .
P2A Ru1A 2.3887(13) .
P3A Ru1A 2.3686(15) .
P1B Ru1B 2.3649(14) .
P2B Ru1B 2.3991(13) .
P3B Ru1B 2.3557(16) .
C17 Cl2 1.703(16) .
C17 Cl3 1.733(10) .
C17 H17A 0.9900 .
C17 H17B 0.9900 .
C17' Cl3' 1.72(2) .
C17' Cl2' 1.72(2) .
C17' H17C 0.9900 .
C17' H17D 0.9900 .
